data_7054980
loop_
_publ_author_name
'Zhu, Xin'
'Lin, Qi'
'Lou, Jin-Chao'
'Lu, Tao-Tao'
'Zhang, You-Ming'
'Wei, Tai-Bao'

_publ_section_title
;
 Colorimetric probes designed to provide high sensitivity and single
 selectivity for CN&#x2212;in aqueous solution
;
_journal_issue 9
_journal_name_full 'New J. Chem.'
_journal_page_first 7206
_journal_paper_doi 10.1039/C5NJ01158B
_journal_volume 39
_journal_year 2015
_chemical_formula_moiety 'C2 H6 O S, C17 H12 N4 O5'
_chemical_formula_sum 'C19 H18 N4 O6 S'
_chemical_formula_weight 430.43
_chemical_name_systematic
;
 ? 
;
_space_group_crystal_system monoclinic
_space_group_IT_number 14
_space_group_name_Hall '-P 2ybc'
_space_group_name_H-M_alt 'P 1 21/c 1'
_symmetry_space_group_name_Hall '-P 2ybc'
_symmetry_space_group_name_H-M 'P 1 21/c 1'
_atom_sites_solution_hydrogens geom
_atom_sites_solution_primary direct
_atom_sites_solution_secondary difmap
_audit_creation_date 2014-12-02
_audit_creation_method
;
Olex2 1.2
(compiled 2014.11.25 svn.r3098 for OlexSys, GUI svn.r4951)
;
_audit_update_record
;
2015-05-05 deposited with the CCDC.
2015-07-02 downloaded from the CCDC.
;
_cell_angle_alpha 90.00
_cell_angle_beta 118.252(12)
_cell_angle_gamma 90.00
_cell_formula_units_Z 4
_cell_length_a 14.3506(15)
_cell_length_b 11.4640(5)
_cell_length_c 13.8015(12)
_cell_measurement_reflns_used 1416
_cell_measurement_temperature 291.89(10)
_cell_measurement_theta_max 23.7980
_cell_measurement_theta_min 3.8110
_cell_volume 2000.1(4)
_computing_cell_refinement
;
CrysAlisPro, Agilent Technologies,
Version 1.171.36.32 (release 02-08-2013 CrysAlis171 .NET)
(compiled Aug  2 2013,16:46:58)
;
_computing_data_collection
;
CrysAlisPro, Agilent Technologies,
Version 1.171.36.32 (release 02-08-2013 CrysAlis171 .NET)
(compiled Aug  2 2013,16:46:58)
;
_computing_data_reduction
;
CrysAlisPro, Agilent Technologies,
Version 1.171.36.32 (release 02-08-2013 CrysAlis171 .NET)
(compiled Aug  2 2013,16:46:58)
;
_computing_molecular_graphics 'Olex2 (Dolomanov et al., 2009)'
_computing_publication_material 'Olex2 (Dolomanov et al., 2009)'
_computing_structure_refinement 'ShelXH-1997 (Sheldrick, 2008)'
_computing_structure_solution 'ShelXS (Sheldrick, 2008)'
_diffrn_ambient_temperature 291.89(10)
_diffrn_detector_area_resol_mean 16.0733
_diffrn_measured_fraction_theta_full 0.998
_diffrn_measured_fraction_theta_max 0.998
_diffrn_measurement_details
;
  1 omega  -20.00   17.20   1.2000    2.0000
omega____ theta____ kappa____ phi______ frames
    -      -16.3571  -99.0000   60.0000 31

  2 omega  -15.00   81.00   1.2000    2.0000
omega____ theta____ kappa____ phi______ frames
    -       19.7946   19.0000  -30.0000 80

  3 omega  -45.00   45.00   1.2000    2.0000
omega____ theta____ kappa____ phi______ frames
    -       19.7946  -38.0000  120.0000 75
;
_diffrn_measurement_device_type 'SuperNova, Dual, Cu at zero, Eos'
_diffrn_measurement_method '\w scans'
_diffrn_orient_matrix_UB_11 -0.0517713000
_diffrn_orient_matrix_UB_12 0.0108039000
_diffrn_orient_matrix_UB_13 -0.0431359000
_diffrn_orient_matrix_UB_21 -0.0075626000
_diffrn_orient_matrix_UB_22 0.0426362000
_diffrn_orient_matrix_UB_23 0.0328701000
_diffrn_orient_matrix_UB_31 0.0202276000
_diffrn_orient_matrix_UB_32 0.0435302000
_diffrn_orient_matrix_UB_33 -0.0215269000
_diffrn_radiation_monochromator mirror
_diffrn_radiation_type MoK\a
_diffrn_radiation_wavelength 0.71073
_diffrn_reflns_av_R_equivalents 0.0353
_diffrn_reflns_av_unetI/netI 0.0593
_diffrn_reflns_limit_h_max 17
_diffrn_reflns_limit_h_min -17
_diffrn_reflns_limit_k_max 13
_diffrn_reflns_limit_k_min -14
_diffrn_reflns_limit_l_max 17
_diffrn_reflns_limit_l_min -10
_diffrn_reflns_number 8081
_diffrn_reflns_theta_full 25.50
_diffrn_reflns_theta_max 26.02
_diffrn_reflns_theta_min 3.33
_diffrn_source 'SuperNova (Mo) X-ray Source'
_exptl_absorpt_coefficient_mu 0.207
_exptl_absorpt_correction_T_max 1.00000
_exptl_absorpt_correction_T_min 0.77681
_exptl_absorpt_correction_type multi-scan
_exptl_absorpt_process_details
;
CrysAlisPro, Agilent Technologies,
Version 1.171.36.32 (release 02-08-2013 CrysAlis171 .NET)
(compiled Aug  2 2013,16:46:58)
Empirical absorption correction using spherical harmonics,
 implemented in SCALE3 ABSPACK scaling algorithm.
;
_exptl_crystal_colour 'clear dark red'
_exptl_crystal_density_diffrn 1.429
_exptl_crystal_density_method 'not measured'
_exptl_crystal_description block
_exptl_crystal_F_000 896
_exptl_crystal_size_max 0.47
_exptl_crystal_size_mid 0.45
_exptl_crystal_size_min 0.42
_refine_diff_density_max 0.314
_refine_diff_density_min -0.380
_refine_diff_density_rms 0.106
_refine_ls_extinction_method none
_refine_ls_goodness_of_fit_ref 1.032
_refine_ls_hydrogen_treatment constr
_refine_ls_matrix_type full
_refine_ls_number_parameters 273
_refine_ls_number_reflns 3931
_refine_ls_number_restraints 0
_refine_ls_restrained_S_all 1.032
_refine_ls_R_factor_all 0.0978
_refine_ls_R_factor_gt 0.0581
_refine_ls_shift/su_max 0.000
_refine_ls_shift/su_mean 0.000
_refine_ls_structure_factor_coef Fsqd
_refine_ls_weighting_details 'calc w=1/[\s^2^(Fo^2^)+(0.0623P)^2^+0.0000P] where P=(Fo^2^+2Fc^2^)/3'
_refine_ls_weighting_scheme calc
_refine_ls_wR_factor_gt 0.1227
_refine_ls_wR_factor_ref 0.1527
_reflns_number_gt 2423
_reflns_number_total 3931
_reflns_threshold_expression >2sigma(I)
_cod_data_source_file c5nj01158b2.cif
_cod_data_source_block zhux1130
_cod_depositor_comments 'Adding full bibliography for 7054980.cif.'
_cod_original_cell_volume 2000.1(3)
_cod_database_code 7054980
_reflns_odcompleteness_completeness 99.68
_reflns_odcompleteness_iscentric 1
_reflns_odcompleteness_theta 26.32
_olex2_refinement_description
;
1. Fixed Uiso
 At 1.2 times of:
  All C(H) groups, All N(H) groups
 At 1.5 times of:
  All C(H,H,H) groups
2.a Aromatic/amide H refined with riding coordinates:
 N2(H2), C5(H5), C14(H14), C17(H17), C4(H4), C1(H1), C7(H7), C2(H2A), C13(H13),
  C16(H16), C9(H9), C10(H10)
2.b Idealised Me refined as rotating group:
 C18(H18A,H18B,H18C), C19(H19A,H19B,H19C)
;
_olex2_submission_special_instructions 'No special instructions were received'

loop_
_space_group_symop_id
_space_group_symop_operation_xyz
1 'x, y, z'
2 '-x, y+1/2, -z+1/2'
3 '-x, -y, -z'
4 'x, -y-1/2, z-1/2'

loop_
_atom_site_label
_atom_site_type_symbol
_atom_site_fract_x
_atom_site_fract_y
_atom_site_fract_z
_atom_site_U_iso_or_equiv
_atom_site_adp_type
_atom_site_occupancy
_atom_site_calc_flag
_atom_site_refinement_flags_posn
S1 S 0.18344(6) 0.46038(6) 0.62910(6) 0.0607(3) Uani 1 d .
O6 O 0.13463(18) 0.57893(16) 0.61584(17) 0.0750(7) Uani 1 d .
O3 O 0.07493(15) 0.06060(14) 0.44017(14) 0.0490(5) Uani 1 d .
N4 N 0.5429(2) -0.0940(2) 0.79651(19) 0.0514(6) Uani 1 d .
C6 C -0.3415(2) 0.25260(19) 0.1382(2) 0.0394(6) Uani 1 d .
C12 C 0.2295(2) -0.0574(2) 0.5435(2) 0.0410(6) Uani 1 d .
N2 N -0.23798(18) 0.25128(17) 0.21827(17) 0.0481(6) Uani 1 d .
H2 H -0.2095 0.3132 0.2558 0.058 Uiso 1 calc R
N3 N -0.18041(18) 0.15160(17) 0.23812(18) 0.0464(5) Uani 1 d .
C11 C 0.1235(2) -0.0461(2) 0.4534(2) 0.0451(6) Uani 1 d .
C5 C -0.3900(2) 0.1556(2) 0.0727(2) 0.0428(6) Uani 1 d .
H5 H -0.3516 0.0874 0.0817 0.051 Uiso 1 calc R
C14 C 0.3843(2) 0.0236(2) 0.6956(2) 0.0484(7) Uani 1 d .
H14 H 0.4192 0.0861 0.7414 0.058 Uiso 1 calc R
O4 O 0.58524(17) -0.01086(18) 0.85813(17) 0.0683(6) Uani 1 d .
C15 C 0.4338(2) -0.0826(2) 0.7098(2) 0.0414(6) Uani 1 d .
C17 C 0.2815(2) -0.1650(2) 0.5631(2) 0.0480(7) Uani 1 d .
H17 H 0.2463 -0.2289 0.5196 0.058 Uiso 1 calc R
O5 O 0.58939(17) -0.18715(16) 0.80567(17) 0.0700(6) Uani 1 d .
C4 C -0.4947(2) 0.1608(2) -0.0054(2) 0.0450(7) Uani 1 d .
H4 H -0.5271 0.0962 -0.0494 0.054 Uiso 1 calc R
C3 C -0.5517(2) 0.2619(2) -0.0184(2) 0.0436(6) Uani 1 d .
C1 C -0.4002(2) 0.3546(2) 0.1225(2) 0.0481(7) Uani 1 d .
H1 H -0.3680 0.4202 0.1650 0.058 Uiso 1 calc R
C7 C -0.0889(2) 0.1530(2) 0.3232(2) 0.0495(7) Uani 1 d .
H7 H -0.0648 0.2197 0.3664 0.059 Uiso 1 calc R
C8 C -0.0239(2) 0.0504(2) 0.3511(2) 0.0475(7) Uani 1 d .
C2 C -0.5048(2) 0.3590(2) 0.0448(2) 0.0496(7) Uani 1 d .
H2A H -0.5437 0.4270 0.0350 0.060 Uiso 1 calc R
C13 C 0.2823(2) 0.0355(2) 0.6123(2) 0.0484(7) Uani 1 d .
H13 H 0.2482 0.1070 0.6018 0.058 Uiso 1 calc R
O2 O -0.70393(18) 0.1772(2) -0.15177(19) 0.0835(7) Uani 1 d .
N1 N -0.6630(2) 0.2650(2) -0.0983(2) 0.0596(7) Uani 1 d .
C16 C 0.3832(2) -0.1779(2) 0.6452(2) 0.0469(7) Uani 1 d .
H16 H 0.4175 -0.2495 0.6572 0.056 Uiso 1 calc R
C9 C -0.0374(2) -0.0587(2) 0.3093(2) 0.0571(8) Uani 1 d .
H9 H -0.0974 -0.0878 0.2492 0.069 Uiso 1 calc R
O1 O -0.71208(19) 0.3559(2) -0.1087(2) 0.0900(8) Uani 1 d .
C10 C 0.0567(2) -0.1193(2) 0.3742(2) 0.0561(8) Uani 1 d .
H10 H 0.0707 -0.1964 0.3645 0.067 Uiso 1 calc R
C18 C 0.0926(3) 0.3617(3) 0.6387(3) 0.0902(11) Uani 1 d .
H18A H 0.0240 0.3718 0.5763 0.135 Uiso 1 calc GR
H18B H 0.0885 0.3770 0.7050 0.135 Uiso 1 calc GR
H18C H 0.1163 0.2831 0.6400 0.135 Uiso 1 calc GR
C19 C 0.1606(3) 0.4194(3) 0.4947(3) 0.0923(12) Uani 1 d .
H19A H 0.1974 0.4722 0.4706 0.138 Uiso 1 calc GR
H19B H 0.0862 0.4225 0.4445 0.138 Uiso 1 calc GR
H19C H 0.1860 0.3415 0.4968 0.138 Uiso 1 calc GR

loop_
_atom_site_aniso_label
_atom_site_aniso_U_11
_atom_site_aniso_U_22
_atom_site_aniso_U_33
_atom_site_aniso_U_23
_atom_site_aniso_U_13
_atom_site_aniso_U_12
S1 0.0407(5) 0.0666(5) 0.0568(5) -0.0119(4) 0.0084(4) -0.0010(4)
O6 0.0698(16) 0.0548(11) 0.0719(15) -0.0190(10) 0.0102(12) -0.0022(12)
O3 0.0396(11) 0.0494(10) 0.0476(11) -0.0031(8) 0.0122(9) -0.0003(9)
N4 0.0448(15) 0.0559(14) 0.0545(15) 0.0093(12) 0.0242(13) 0.0042(13)
C6 0.0393(16) 0.0403(13) 0.0377(14) -0.0003(11) 0.0176(13) -0.0057(12)
C12 0.0393(15) 0.0461(14) 0.0390(15) 0.0022(12) 0.0196(13) 0.0002(12)
N2 0.0425(14) 0.0425(11) 0.0466(14) -0.0062(10) 0.0105(12) -0.0035(11)
N3 0.0407(14) 0.0476(12) 0.0456(14) 0.0007(10) 0.0160(12) 0.0009(11)
C11 0.0411(16) 0.0472(14) 0.0464(16) 0.0007(12) 0.0202(14) 0.0031(13)
C5 0.0411(16) 0.0390(13) 0.0442(16) -0.0009(12) 0.0169(13) 0.0010(12)
C14 0.0458(18) 0.0427(14) 0.0491(17) -0.0053(12) 0.0163(14) -0.0020(13)
O4 0.0432(13) 0.0757(13) 0.0676(14) -0.0184(11) 0.0113(11) -0.0025(11)
C15 0.0360(15) 0.0468(14) 0.0400(15) 0.0034(12) 0.0169(13) 0.0024(13)
C17 0.0462(18) 0.0472(14) 0.0475(17) -0.0084(13) 0.0195(15) -0.0018(13)
O5 0.0514(14) 0.0570(11) 0.0837(16) 0.0103(11) 0.0174(12) 0.0154(11)
C4 0.0455(17) 0.0421(13) 0.0405(15) -0.0040(12) 0.0149(14) -0.0084(13)
C3 0.0369(16) 0.0536(15) 0.0352(14) 0.0026(12) 0.0129(13) -0.0005(13)
C1 0.0490(18) 0.0424(14) 0.0449(16) -0.0083(12) 0.0158(14) -0.0030(13)
C7 0.0433(17) 0.0524(15) 0.0452(16) -0.0014(13) 0.0148(14) -0.0033(14)
C8 0.0388(16) 0.0563(16) 0.0410(16) 0.0029(13) 0.0137(13) -0.0019(14)
C2 0.0506(19) 0.0441(14) 0.0507(17) 0.0002(13) 0.0211(15) 0.0067(14)
C13 0.0454(18) 0.0380(13) 0.0556(17) 0.0002(13) 0.0188(15) 0.0018(13)
O2 0.0510(15) 0.0897(16) 0.0804(17) -0.0193(13) 0.0071(13) -0.0140(13)
N1 0.0444(16) 0.0769(17) 0.0481(15) -0.0014(14) 0.0143(13) 0.0027(15)
C16 0.0508(18) 0.0424(14) 0.0509(17) 0.0012(13) 0.0268(15) 0.0070(14)
C9 0.0489(19) 0.0585(17) 0.0502(18) -0.0056(14) 0.0122(15) -0.0035(15)
O1 0.0569(16) 0.1040(17) 0.0770(17) -0.0127(13) 0.0053(13) 0.0292(14)
C10 0.051(2) 0.0501(15) 0.0568(19) -0.0103(14) 0.0172(16) -0.0007(15)
C18 0.063(3) 0.085(2) 0.095(3) 0.016(2) 0.014(2) -0.011(2)
C19 0.070(3) 0.128(3) 0.065(2) -0.034(2) 0.021(2) 0.002(2)

loop_
_atom_type_symbol
_atom_type_description
_atom_type_scat_dispersion_real
_atom_type_scat_dispersion_imag
_atom_type_scat_source
C C 0.0033 0.0016 'International Tables Vol C Tables 4.2.6.8 and 6.1.1.4'
H H 0.0000 0.0000 'International Tables Vol C Tables 4.2.6.8 and 6.1.1.4'
N N 0.0061 0.0033 'International Tables Vol C Tables 4.2.6.8 and 6.1.1.4'
O O 0.0106 0.0060 'International Tables Vol C Tables 4.2.6.8 and 6.1.1.4'
S S 0.1246 0.1234 'International Tables Vol C Tables 4.2.6.8 and 6.1.1.4'

loop_
_geom_angle_atom_site_label_1
_geom_angle_atom_site_label_2
_geom_angle_atom_site_label_3
_geom_angle
O6 S1 C18 105.61(16)
O6 S1 C19 105.42(15)
C18 S1 C19 97.45(18)
C8 O3 C11 106.64(19)
O4 N4 C15 119.0(2)
O4 N4 O5 122.3(3)
O5 N4 C15 118.7(2)
N2 C6 C5 122.2(2)
N2 C6 C1 118.6(2)
C5 C6 C1 119.2(2)
C17 C12 C11 119.6(2)
C13 C12 C11 122.1(2)
C13 C12 C17 118.3(3)
C6 N2 H2 120.1
N3 N2 C6 119.7(2)
N3 N2 H2 120.1
C7 N3 N2 115.8(2)
O3 C11 C12 117.0(2)
C10 C11 O3 108.9(2)
C10 C11 C12 134.1(2)
C6 C5 H5 120.0
C4 C5 C6 119.9(2)
C4 C5 H5 120.0
C15 C14 H14 120.6
C13 C14 H14 120.6
C13 C14 C15 118.7(2)
C14 C15 N4 118.5(2)
C14 C15 C16 122.0(3)
C16 C15 N4 119.4(2)
C12 C17 H17 119.4
C16 C17 C12 121.2(2)
C16 C17 H17 119.4
C5 C4 H4 120.0
C5 C4 C3 119.9(2)
C3 C4 H4 120.0
C4 C3 N1 119.4(2)
C2 C3 C4 121.0(3)
C2 C3 N1 119.6(2)
C6 C1 H1 119.7
C2 C1 C6 120.6(2)
C2 C1 H1 119.7
N3 C7 H7 120.4
N3 C7 C8 119.3(2)
C8 C7 H7 120.4
O3 C8 C7 115.8(2)
C9 C8 O3 109.8(2)
C9 C8 C7 134.4(3)
C3 C2 H2A 120.3
C1 C2 C3 119.4(2)
C1 C2 H2A 120.3
C12 C13 H13 119.5
C14 C13 C12 121.1(2)
C14 C13 H13 119.5
O2 N1 C3 118.8(3)
O2 N1 O1 122.9(3)
O1 N1 C3 118.3(3)
C15 C16 H16 120.7
C17 C16 C15 118.6(2)
C17 C16 H16 120.7
C8 C9 H9 126.7
C8 C9 C10 106.6(3)
C10 C9 H9 126.7
C11 C10 C9 108.0(2)
C11 C10 H10 126.0
C9 C10 H10 126.0
S1 C18 H18A 109.5
S1 C18 H18B 109.5
S1 C18 H18C 109.5
H18A C18 H18B 109.5
H18A C18 H18C 109.5
H18B C18 H18C 109.5
S1 C19 H19A 109.5
S1 C19 H19B 109.5
S1 C19 H19C 109.5
H19A C19 H19B 109.5
H19A C19 H19C 109.5
H19B C19 H19C 109.5

loop_
_geom_bond_atom_site_label_1
_geom_bond_atom_site_label_2
_geom_bond_distance
S1 O6 1.500(2)
S1 C18 1.777(3)
S1 C19 1.787(3)
O3 C11 1.376(3)
O3 C8 1.373(3)
N4 O4 1.229(3)
N4 C15 1.458(3)
N4 O5 1.234(3)
C6 N2 1.369(3)
C6 C5 1.394(3)
C6 C1 1.397(3)
C12 C11 1.444(4)
C12 C17 1.401(3)
C12 C13 1.389(3)
N2 H2 0.8600
N2 N3 1.360(3)
N3 C7 1.283(3)
C11 C10 1.351(4)
C5 H5 0.9300
C5 C4 1.374(4)
C14 H14 0.9300
C14 C15 1.375(3)
C14 C13 1.375(4)
C15 C16 1.380(3)
C17 H17 0.9300
C17 C16 1.367(4)
C4 H4 0.9300
C4 C3 1.381(3)
C3 C2 1.377(3)
C3 N1 1.450(3)
C1 H1 0.9300
C1 C2 1.372(4)
C7 H7 0.9300
C7 C8 1.436(4)
C8 C9 1.352(3)
C2 H2A 0.9300
C13 H13 0.9300
O2 N1 1.222(3)
N1 O1 1.228(3)
C16 H16 0.9300
C9 H9 0.9300
C9 C10 1.401(4)
C10 H10 0.9300
C18 H18A 0.9600
C18 H18B 0.9600
C18 H18C 0.9600
C19 H19A 0.9600
C19 H19B 0.9600
C19 H19C 0.9600

loop_
_geom_torsion_atom_site_label_1
_geom_torsion_atom_site_label_2
_geom_torsion_atom_site_label_3
_geom_torsion_atom_site_label_4
_geom_torsion
O3 C11 C10 C9 -0.6(3)
O3 C8 C9 C10 -0.3(3)
N4 C15 C16 C17 -178.9(2)
C6 N2 N3 C7 -171.4(2)
C6 C5 C4 C3 -0.2(4)
C6 C1 C2 C3 -0.5(4)
C12 C11 C10 C9 179.5(3)
C12 C17 C16 C15 0.7(4)
N2 C6 C5 C4 178.9(2)
N2 C6 C1 C2 -178.6(2)
N2 N3 C7 C8 178.9(2)
N3 C7 C8 O3 177.0(2)
N3 C7 C8 C9 -3.5(5)
C11 O3 C8 C7 179.5(2)
C11 O3 C8 C9 -0.1(3)
C11 C12 C17 C16 177.7(2)
C11 C12 C13 C14 -178.1(2)
C5 C6 N2 N3 -2.3(4)
C5 C6 C1 C2 1.2(4)
C5 C4 C3 C2 0.9(4)
C5 C4 C3 N1 -177.8(2)
C14 C15 C16 C17 1.5(4)
O4 N4 C15 C14 4.1(3)
O4 N4 C15 C16 -175.5(2)
C15 C14 C13 C12 0.2(4)
C17 C12 C11 O3 177.9(2)
C17 C12 C11 C10 -2.2(4)
C17 C12 C13 C14 1.9(4)
O5 N4 C15 C14 -176.1(2)
O5 N4 C15 C16 4.2(3)
C4 C3 C2 C1 -0.5(4)
C4 C3 N1 O2 0.6(4)
C4 C3 N1 O1 -179.9(2)
C1 C6 N2 N3 177.4(2)
C1 C6 C5 C4 -0.8(4)
C7 C8 C9 C10 -179.8(3)
C8 O3 C11 C12 -179.7(2)
C8 O3 C11 C10 0.5(3)
C8 C9 C10 C11 0.6(3)
C2 C3 N1 O2 -178.2(2)
C2 C3 N1 O1 1.4(4)
C13 C12 C11 O3 -2.0(4)
C13 C12 C11 C10 177.8(3)
C13 C12 C17 C16 -2.4(4)
C13 C14 C15 N4 178.5(2)
C13 C14 C15 C16 -1.9(4)
N1 C3 C2 C1 178.2(2)
